data_7223459
loop_
_publ_author_name
'Guo, Hai-Yang'
'Li, Zhi-Fang'
'Zhang, Xiao'
'Fu, Li-Wei'
'Hu, Yang-Yang'
'Guo, Lan-Lan'
'Cui, Xiao-Bing'
'Huo, Qi-Sheng'
'Xu, Ji-Qing'

_publ_section_title
;
 New self-assembly hybrid compounds based on arsenic--vanadium clusters
 and transition metal mixed-organic-ligand complexes
;
_journal_issue 4
_journal_name_full CrystEngComm
_journal_page_first 566
_journal_paper_doi 10.1039/C5CE01983D
_journal_volume 18
_journal_year 2016
_chemical_formula_sum 'C52 H58 As8 N16 Ni2 O49 V14'
_chemical_formula_weight 3121.08
_space_group_crystal_system tetragonal
_space_group_IT_number 88
_space_group_name_Hall '-I 4ad'
_space_group_name_H-M_alt 'I 41/a'
_symmetry_space_group_name_Hall '-I 4ad'
_symmetry_space_group_name_H-M 'I 41/a :2'
_atom_sites_solution_hydrogens geom
_audit_creation_method SHELXL-2014/7
_audit_update_record
;
2015-09-16 deposited with the CCDC.
2015-12-11 downloaded from the CCDC.
;
_cell_angle_alpha 90
_cell_angle_beta 90
_cell_angle_gamma 90
_cell_formula_units_Z 4
_cell_length_a 15.5647(10)
_cell_length_b 15.5647(10)
_cell_length_c 38.904(5)
_cell_measurement_reflns_used 4243
_cell_measurement_temperature 296(2)
_cell_measurement_theta_max 22.59
_cell_measurement_theta_min 2.62
_cell_volume 9424.9(15)
_computing_cell_refinement 'Bruker SMART'
_computing_data_collection 'Bruker SMART'
_computing_data_reduction 'Bruker SAINT'
_computing_molecular_graphics 'SHELXL-2014/7 (Sheldrick, 2014)'
_computing_publication_material 'SHELXL-2014/7 (Sheldrick, 2014)'
_computing_structure_refinement 'SHELXL-2014/7 (Sheldrick, 2014)'
_computing_structure_solution 'SHELXL-2014/7 (Sheldrick, 2014)'
_diffrn_ambient_temperature 296(2)
_diffrn_measured_fraction_theta_full 1.000
_diffrn_measured_fraction_theta_max 0.998
_diffrn_measurement_device_type 'CCD area detector'
_diffrn_measurement_method 'phi and omega scans'
_diffrn_radiation_type MoK\a
_diffrn_radiation_wavelength 0.71073
_diffrn_reflns_av_R_equivalents 0.0747
_diffrn_reflns_av_unetI/netI 0.0711
_diffrn_reflns_laue_measured_fraction_full 1.000
_diffrn_reflns_laue_measured_fraction_max 0.998
_diffrn_reflns_limit_h_max 20
_diffrn_reflns_limit_h_min -13
_diffrn_reflns_limit_k_max 16
_diffrn_reflns_limit_k_min -20
_diffrn_reflns_limit_l_max 50
_diffrn_reflns_limit_l_min -50
_diffrn_reflns_number 29809
_diffrn_reflns_point_group_measured_fraction_full 1.000
_diffrn_reflns_point_group_measured_fraction_max 0.998
_diffrn_reflns_theta_full 25.242
_diffrn_reflns_theta_max 28.265
_diffrn_reflns_theta_min 2.044
_exptl_absorpt_coefficient_mu 4.594
_exptl_absorpt_correction_T_max 0.921
_exptl_absorpt_correction_T_min 0.362
_exptl_absorpt_correction_type empirical
_exptl_crystal_colour black
_exptl_crystal_density_diffrn 2.200
_exptl_crystal_description octahedron
_exptl_crystal_F_000 6064
_exptl_crystal_size_max 0.360
_exptl_crystal_size_mid 0.160
_exptl_crystal_size_min 0.015
_refine_diff_density_max 1.991
_refine_diff_density_min -0.892
_refine_diff_density_rms 0.171
_refine_ls_extinction_method none
_refine_ls_goodness_of_fit_ref 1.020
_refine_ls_hydrogen_treatment constr
_refine_ls_matrix_type full
_refine_ls_number_parameters 296
_refine_ls_number_reflns 5835
_refine_ls_number_restraints 20
_refine_ls_restrained_S_all 1.028
_refine_ls_R_factor_all 0.1694
_refine_ls_R_factor_gt 0.0809
_refine_ls_shift/su_max 0.000
_refine_ls_shift/su_mean 0.000
_refine_ls_structure_factor_coef Fsqd
_refine_ls_weighting_details 'w=1/[\s^2^(Fo^2^)+(0.1464P)^2^+79.0246P] where P=(Fo^2^+2Fc^2^)/3'
_refine_ls_weighting_scheme calc
_refine_ls_wR_factor_gt 0.2220
_refine_ls_wR_factor_ref 0.2892
_reflns_Friedel_coverage 0.000
_reflns_number_gt 2882
_reflns_number_total 5835
_reflns_threshold_expression 'I > 2\s(I)'
_cod_data_source_file c5ce01983d2.cif
_cod_data_source_block shelx_3
_cod_depositor_comments 'Adding full bibliography for 7223456--7223462.cif.'
_cod_original_cell_volume 9424.8(17)
_cod_database_code 7223459
_shelx_shelxl_version_number 2014/7
_shelx_space_group_comment
;
The symmetry employed for this shelxl refinement is uniquely defined
by the following loop, which should always be used as a source of
symmetry information in preference to the above space-group names.
They are only intended as comments.
;
_shelx_estimated_absorpt_t_min 0.289
_shelx_estimated_absorpt_t_max 0.934

loop_
_space_group_symop_operation_xyz
'x, y, z'
'-x+1/2, -y, z+1/2'
'-y+3/4, x+1/4, z+1/4'
'y+3/4, -x+3/4, z+3/4'
'x+1/2, y+1/2, z+1/2'
'-x+1, -y+1/2, z+1'
'-y+5/4, x+3/4, z+3/4'
'y+5/4, -x+5/4, z+5/4'
'-x, -y, -z'
'x-1/2, y, -z-1/2'
'y-3/4, -x-1/4, -z-1/4'
'-y-3/4, x-3/4, -z-3/4'
'-x+1/2, -y+1/2, -z+1/2'
'x, y+1/2, -z'
'y-1/4, -x+1/4, -z+1/4'
'-y-1/4, x-1/4, -z-1/4'

loop_
_atom_site_label
_atom_site_type_symbol
_atom_site_fract_x
_atom_site_fract_y
_atom_site_fract_z
_atom_site_U_iso_or_equiv
_atom_site_adp_type
_atom_site_occupancy
_atom_site_site_symmetry_order
_atom_site_calc_flag
_atom_site_refinement_flags_posn
_atom_site_refinement_flags_adp
_atom_site_refinement_flags_occupancy
As1 As 0.78150(9) 0.25943(9) 0.04493(3) 0.0721(5) Uani 1 1 d . . .
As2 As 0.81205(8) 0.13926(9) 0.20488(3) 0.0707(4) Uani 1 1 d . . .
Ni1 Ni 1.0000 -0.2500 0.28475(6) 0.0611(5) Uani 1 2 d S TU P
V4 V 0.84155(12) 0.34385(13) 0.18830(5) 0.0635(6) Uani 1 1 d . . .
V5 V 1.0000 0.2500 0.22037(6) 0.0654(8) Uani 1 2 d S T P
V6 V 0.75729(12) 0.18719(12) 0.12485(5) 0.0597(5) Uani 1 1 d . . .
V7 V 0.78071(12) 0.37886(12) 0.11994(5) 0.0608(5) Uani 1 1 d . . .
O11 O 0.8589(5) 0.4295(5) 0.15306(19) 0.0615(19) Uani 1 1 d . . .
O10 O 0.7728(5) 0.2870(5) 0.15345(18) 0.0612(19) Uani 1 1 d . . .
O9 O 0.7727(5) 0.2789(5) 0.08932(19) 0.066(2) Uani 1 1 d . . .
O8 O 0.8818(5) 0.2292(6) 0.2045(2) 0.074(2) Uani 1 1 d . . .
O7 O 0.8862(6) 0.0611(6) 0.2195(2) 0.085(3) Uani 1 1 d . . .
O6 O 0.6592(5) 0.1617(6) 0.1249(3) 0.090(3) Uani 1 1 d . . .
O5 O 0.8139(4) 0.1164(5) 0.16050(19) 0.0597(19) Uani 1 1 d . . .
O4 O 1.0000 0.2500 0.2612(3) 0.094(4) Uani 1 2 d S T P
O3 O 0.6906(6) 0.4292(6) 0.1185(3) 0.087(3) Uani 1 1 d . . .
O2 O 1.0381(5) 0.1356(5) 0.20531(18) 0.071(2) Uani 1 1 d . . .
N3 N 1.0845(5) -0.3006(6) 0.3197(3) 0.082(3) Uani 1 1 d G . .
C11 C 1.1532(7) -0.2586(7) 0.3351(3) 0.125(7) Uani 1 1 d G . .
H11A H 1.1565 -0.1990 0.3345 0.151 Uiso 1 1 calc R U .
C12 C 1.2171(7) -0.3058(12) 0.3515(4) 0.234(17) Uani 1 1 d G . .
H12A H 1.2631 -0.2777 0.3618 0.281 Uiso 1 1 calc R U .
C13 C 1.2122(8) -0.3949(12) 0.3524(5) 0.256(15) Uani 1 1 d G U .
H13A H 1.2550 -0.4265 0.3633 0.307 Uiso 1 1 calc R U .
C14 C 1.1435(9) -0.4369(7) 0.3369(5) 0.220(15) Uani 1 1 d G U .
H14A H 1.1403 -0.4965 0.3375 0.264 Uiso 1 1 calc R U .
C15 C 1.0796(7) -0.3897(6) 0.3206(3) 0.113(6) Uani 1 1 d G . .
O1 O 0.7787(6) 0.3798(7) 0.2161(2) 0.094(3) Uani 1 1 d . . .
N2 N 1.0785(7) -0.2884(8) 0.2438(3) 0.084(3) Uani 1 1 d . . .
N1 N 1.0443(6) -0.1286(5) 0.2880(2) 0.080(3) Uani 1 1 d G . .
C1 C 0.9920(5) -0.0702(6) 0.3051(3) 0.106(6) Uani 1 1 d G . .
C2 C 1.0137(7) 0.0164(6) 0.3058(3) 0.120(6) Uani 1 1 d G U .
H2A H 0.9787 0.0554 0.3173 0.144 Uiso 1 1 calc R U .
C3 C 1.0879(8) 0.0446(5) 0.2894(3) 0.121(6) Uani 1 1 d G U .
H3A H 1.1024 0.1026 0.2899 0.145 Uiso 1 1 calc R U .
C4 C 1.1402(7) -0.0137(8) 0.2723(3) 0.141(7) Uani 1 1 d G U .
H4A H 1.1898 0.0052 0.2613 0.169 Uiso 1 1 calc R U .
C5 C 1.1185(6) -0.1003(7) 0.2716(3) 0.119(7) Uani 1 1 d G . .
H5A H 1.1535 -0.1393 0.2601 0.143 Uiso 1 1 calc R U .
O1W O 1.0000 0.2500 0.1250 0.116(7) Uani 1 4 d S T P
N4 N 1.0908(12) -0.3044(12) 0.1886(4) 0.119(6) Uani 1 1 d . . .
H4B H 1.0818 -0.3006 0.1668 0.142 Uiso 1 1 calc R U .
C8 C 1.1535(11) -0.3330(11) 0.2371(5) 0.105(5) Uani 1 1 d . . .
H8A H 1.1941 -0.3521 0.2529 0.126 Uiso 1 1 calc R U .
C6 C 1.0410(10) -0.2721(11) 0.2137(4) 0.100(5) Uani 1 1 d . . .
C7 C 1.1550(16) -0.3425(14) 0.2035(7) 0.136(8) Uani 1 1 d . . .
H7A H 1.1971 -0.3730 0.1918 0.164 Uiso 1 1 calc R U .
O3W O 1.0967(9) 0.3070(13) 0.3174(4) 0.179(7) Uani 1 1 d . . .
O2W O 1.0000 -0.2500 0.1260(7) 0.57(7) Uani 1 2 d S T P

loop_
_atom_site_aniso_label
_atom_site_aniso_U_11
_atom_site_aniso_U_22
_atom_site_aniso_U_33
_atom_site_aniso_U_23
_atom_site_aniso_U_13
_atom_site_aniso_U_12
As1 0.0787(9) 0.0763(8) 0.0613(8) -0.0227(6) -0.0274(6) 0.0369(7)
As2 0.0661(8) 0.0861(9) 0.0599(8) -0.0018(6) 0.0058(6) -0.0397(7)
Ni1 0.0540(8) 0.0615(9) 0.0678(9) 0.000 0.000 -0.0034(7)
V4 0.0612(12) 0.0740(13) 0.0554(11) -0.0226(9) 0.0175(9) -0.0273(10)
V5 0.0714(18) 0.089(2) 0.0358(13) 0.000 0.000 -0.0436(15)
V6 0.0484(10) 0.0587(11) 0.0719(13) -0.0209(9) -0.0094(9) -0.0034(8)
V7 0.0547(11) 0.0596(11) 0.0682(12) -0.0211(9) 0.0062(9) 0.0068(8)
O11 0.059(4) 0.063(5) 0.062(5) -0.018(4) 0.016(3) -0.005(3)
O10 0.060(4) 0.067(5) 0.057(4) -0.019(4) 0.007(3) -0.016(4)
O9 0.073(5) 0.064(5) 0.061(5) -0.023(4) -0.010(4) 0.013(4)
O8 0.076(5) 0.083(5) 0.062(5) -0.006(4) 0.002(4) -0.042(4)
O7 0.097(6) 0.100(6) 0.057(5) 0.010(4) -0.003(4) -0.063(5)
O6 0.061(5) 0.082(6) 0.126(8) -0.028(5) -0.013(5) -0.001(4)
O5 0.050(4) 0.065(5) 0.064(5) -0.003(4) -0.003(3) -0.016(3)
O4 0.108(10) 0.128(11) 0.047(7) 0.000 0.000 -0.061(9)
O3 0.072(6) 0.088(6) 0.101(7) -0.035(5) 0.003(5) 0.020(5)
O2 0.078(5) 0.081(5) 0.054(4) 0.018(4) -0.012(4) -0.044(4)
N3 0.046(5) 0.096(8) 0.103(9) 0.015(6) 0.003(5) -0.003(5)
C11 0.088(11) 0.144(16) 0.145(16) 0.046(13) -0.001(11) -0.026(11)
C12 0.073(14) 0.32(4) 0.30(4) 0.11(3) -0.072(19) -0.030(19)
C13 0.256(15) 0.255(15) 0.256(15) 0.0001(10) -0.0001(10) 0.0000(10)
C14 0.090(14) 0.153(19) 0.42(4) 0.17(2) -0.011(18) 0.024(12)
C15 0.085(10) 0.085(11) 0.168(17) 0.059(11) 0.033(11) 0.029(9)
O1 0.092(7) 0.109(7) 0.080(6) -0.040(5) 0.039(5) -0.033(6)
N2 0.062(7) 0.104(9) 0.086(8) -0.007(7) 0.020(6) -0.024(6)
N1 0.060(6) 0.071(7) 0.108(9) 0.012(6) -0.027(6) -0.006(5)
C1 0.078(10) 0.076(10) 0.164(16) -0.002(10) -0.049(10) -0.022(8)
C2 0.127(14) 0.068(10) 0.165(18) -0.012(10) -0.047(12) 0.010(9)
C3 0.122(13) 0.108(13) 0.132(16) 0.017(11) -0.061(11) -0.024(11)
C4 0.141(7) 0.141(7) 0.141(7) 0.0001(10) -0.0005(10) -0.0002(10)
C5 0.102(12) 0.128(14) 0.126(14) 0.046(11) -0.061(11) -0.055(10)
O1W 0.123(11) 0.123(11) 0.104(17) 0.000 0.000 0.000
N4 0.115(12) 0.146(14) 0.096(11) -0.025(10) 0.030(10) -0.060(11)
C8 0.094(11) 0.103(12) 0.119(15) -0.019(10) 0.045(10) -0.013(9)
C6 0.097(11) 0.120(14) 0.083(10) -0.018(9) 0.016(8) -0.053(10)
C7 0.131(19) 0.133(18) 0.15(2) -0.051(15) 0.057(16) -0.021(15)
O3W 0.109(10) 0.28(2) 0.148(12) 0.013(13) -0.040(9) -0.055(12)
O2W 1.5(2) 0.12(2) 0.106(19) 0.000 0.000 -0.29(5)

loop_
_atom_type_symbol
_atom_type_description
_atom_type_scat_dispersion_real
_atom_type_scat_dispersion_imag
_atom_type_scat_source
C C 0.0033 0.0016 'International Tables Vol C Tables 4.2.6.8 and 6.1.1.4'
H H 0.0000 0.0000 'International Tables Vol C Tables 4.2.6.8 and 6.1.1.4'
N N 0.0061 0.0033 'International Tables Vol C Tables 4.2.6.8 and 6.1.1.4'
O O 0.0106 0.0060 'International Tables Vol C Tables 4.2.6.8 and 6.1.1.4'
V V 0.3005 0.5294 'International Tables Vol C Tables 4.2.6.8 and 6.1.1.4'
Ni Ni 0.3393 1.1124 'International Tables Vol C Tables 4.2.6.8 and 6.1.1.4'
As As 0.0499 2.0058 'International Tables Vol C Tables 4.2.6.8 and 6.1.1.4'

loop_
_geom_angle_atom_site_label_1
_geom_angle_atom_site_label_2
_geom_angle_atom_site_label_3
_geom_angle
_geom_angle_site_symmetry_1
_geom_angle_site_symmetry_3
O9 As1 O7 99.9(4) . 15_665
O9 As1 O2 98.5(3) . 15_665
O7 As1 O2 98.2(4) 15_665 15_665
O5 As2 O8 98.1(3) . .
O5 As2 O7 99.5(4) . .
O8 As2 O7 98.4(4) . .
N1 Ni1 N1 172.8(6) . 6_644
N1 Ni1 N3 79.5(4) . 6_644
N1 Ni1 N3 95.7(3) 6_644 6_644
N1 Ni1 N3 95.7(3) . .
N1 Ni1 N3 79.5(4) 6_644 .
N3 Ni1 N3 96.9(5) 6_644 .
N1 Ni1 N2 88.8(4) . 6_644
N1 Ni1 N2 96.6(4) 6_644 6_644
N3 Ni1 N2 91.2(4) 6_644 6_644
N3 Ni1 N2 171.3(5) . 6_644
N1 Ni1 N2 96.6(4) . .
N1 Ni1 N2 88.8(4) 6_644 .
N3 Ni1 N2 171.3(5) 6_644 .
N3 Ni1 N2 91.2(4) . .
N2 Ni1 N2 81.0(7) 6_644 .
O1 V4 O11 109.4(5) . .
O1 V4 O10 107.5(4) . .
O11 V4 O10 84.0(3) . .
O1 V4 O8 107.4(5) . .
O11 V4 O8 143.0(3) . .
O10 V4 O8 89.2(3) . .
O1 V4 O2 107.4(4) . 6_654
O11 V4 O2 89.6(3) . 6_654
O10 V4 O2 144.7(3) . 6_654
O8 V4 O2 75.3(3) . 6_654
O1 V4 V7 111.5(4) . .
O11 V4 V7 42.2(2) . .
O10 V4 V7 42.1(2) . .
O8 V4 V7 124.5(2) . .
O2 V4 V7 125.5(2) 6_654 .
O4 V5 O2 107.3(2) . 6_654
O4 V5 O2 107.3(2) . .
O2 V5 O2 145.3(4) 6_654 .
O4 V5 O8 108.3(2) . .
O2 V5 O8 76.9(3) 6_654 .
O2 V5 O8 92.3(3) . .
O4 V5 O8 108.3(2) . 6_654
O2 V5 O8 92.3(3) 6_654 6_654
O2 V5 O8 76.9(3) . 6_654
O8 V5 O8 143.4(5) . 6_654
O6 V6 O11 109.8(4) . 12_756
O6 V6 O10 108.9(4) . .
O11 V6 O10 141.3(3) 12_756 .
O6 V6 O5 106.9(5) . .
O11 V6 O5 79.2(3) 12_756 .
O10 V6 O5 89.3(3) . .
O6 V6 O9 107.2(5) . .
O11 V6 O9 90.0(3) 12_756 .
O10 V6 O9 78.9(3) . .
O5 V6 O9 145.9(3) . .
O6 V6 V7 111.5(4) . .
O11 V6 V7 122.3(3) 12_756 .
O10 V6 V7 39.0(2) . .
O5 V6 V7 122.8(2) . .
O9 V6 V7 40.1(2) . .
O6 V6 V7 111.4(4) . 12_756
O11 V6 V7 38.7(2) 12_756 12_756
O10 V6 V7 122.6(3) . 12_756
O5 V6 V7 40.7(2) . 12_756
O9 V6 V7 123.5(2) . 12_756
V7 V6 V7 137.09(9) . 12_756
O3 V7 O10 109.1(5) . .
O3 V7 O11 111.9(4) . .
O10 V7 O11 83.8(3) . .
O3 V7 O9 108.0(4) . .
O10 V7 O9 79.6(3) . .
O11 V7 O9 139.9(3) . .
O3 V7 O5 110.2(4) . 15_665
O10 V7 O5 140.5(3) . 15_665
O11 V7 O5 78.1(3) . 15_665
O9 V7 O5 92.1(3) . 15_665
O3 V7 V4 114.3(4) . .
O10 V7 V4 42.2(2) . .
O11 V7 V4 41.9(2) . .
O9 V7 V4 115.6(2) . .
O5 V7 V4 114.4(2) 15_665 .
O3 V7 V6 112.3(4) . .
O10 V7 V6 38.7(2) . .
O11 V7 V6 115.9(3) . .
O9 V7 V6 41.1(2) . .
O5 V7 V6 124.1(2) 15_665 .
V4 V7 V6 78.07(7) . .
O3 V7 V6 114.9(4) . 15_665
O10 V7 V6 116.0(2) . 15_665
O11 V7 V6 37.9(2) . 15_665
O9 V7 V6 123.8(3) . 15_665
O5 V7 V6 40.3(2) 15_665 15_665
V4 V7 V6 77.49(7) . 15_665
V6 V7 V6 132.44(9) . 15_665
V6 O11 V4 148.2(4) 15_665 .
V6 O11 V7 103.4(4) 15_665 .
V4 O11 V7 95.9(3) . .
V6 O10 V7 102.4(3) . .
V6 O10 V4 147.1(5) . .
V7 O10 V4 95.7(3) . .
As1 O9 V7 136.7(5) . .
As1 O9 V6 124.3(4) . .
V7 O9 V6 98.8(3) . .
As2 O8 V5 134.5(5) . .
As2 O8 V4 121.1(5) . .
V5 O8 V4 104.2(3) . .
As2 O7 As1 132.2(5) . 12_756
As2 O5 V6 124.5(4) . .
As2 O5 V7 136.4(4) . 12_756
V6 O5 V7 98.9(3) . 12_756
As1 O2 V5 134.4(5) 12_756 .
As1 O2 V4 122.0(5) 12_756 6_654
V5 O2 V4 103.6(3) . 6_654
C11 N3 C15 120.0 . .
C11 N3 Ni1 126.9(6) . .
C15 N3 Ni1 111.4(6) . .
N3 C11 C12 120.0 . .
C11 C12 C13 120.0 . .
C12 C13 C14 120.0 . .
C15 C14 C13 120.0 . .
C14 C15 N3 120.0 . .
C14 C15 C1 121.7(12) . 6_644
N3 C15 C1 118.2(12) . 6_644
C6 N2 C8 107.5(14) . .
C6 N2 Ni1 111.0(10) . .
C8 N2 Ni1 141.2(12) . .
C1 N1 C5 120.0 . .
C1 N1 Ni1 116.2(6) . .
C5 N1 Ni1 123.5(6) . .
C2 C1 N1 120.0 . .
C2 C1 C15 127.8(10) . 6_644
N1 C1 C15 112.2(10) . 6_644
C1 C2 C3 120.0 . .
C4 C3 C2 120.0 . .
C3 C4 C5 120.0 . .
C4 C5 N1 120.0 . .
C7 N4 C6 106.9(18) . .
C7 C8 N2 105(2) . .
N2 C6 N4 108.3(17) . .
N2 C6 C6 118.5(9) . 6_644
N4 C6 C6 133.3(12) . 6_644
N4 C7 C8 112(2) . .

loop_
_geom_bond_atom_site_label_1
_geom_bond_atom_site_label_2
_geom_bond_distance
_geom_bond_site_symmetry_2
As1 O9 1.759(7) .
As1 O7 1.779(10) 15_665
As1 O2 1.782(7) 15_665
As2 O5 1.763(7) .
As2 O8 1.772(7) .
As2 O7 1.771(11) .
Ni1 N1 2.016(7) .
Ni1 N1 2.016(7) 6_644
Ni1 N3 2.048(8) 6_644
Ni1 N3 2.048(8) .
Ni1 N2 2.095(11) 6_644
Ni1 N2 2.095(11) .
V4 O1 1.562(8) .
V4 O11 1.931(8) .
V4 O10 1.940(7) .
V4 O8 1.994(10) .
V4 O2 2.012(8) 6_654
V4 V7 2.875(3) .
V5 O4 1.589(12) .
V5 O2 1.966(9) 6_654
V5 O2 1.966(9) .
V5 O8 1.967(8) .
V5 O8 1.967(8) 6_654
V6 O6 1.578(9) .
V6 O11 1.906(7) 12_756
V6 O10 1.926(7) .
V6 O5 1.978(8) .
V6 O9 2.002(9) .
V6 V7 3.012(3) .
V6 V7 3.019(3) 12_756
V7 O3 1.607(9) .
V7 O10 1.938(8) .
V7 O11 1.940(8) .
V7 O9 1.963(7) .
V7 O5 1.994(8) 15_665
V7 V6 3.019(3) 15_665
O11 V6 1.906(7) 15_665
O7 As1 1.779(10) 12_756
O5 V7 1.994(8) 12_756
O2 As1 1.782(7) 12_756
O2 V4 2.012(8) 6_654
N3 C11 1.3900 .
N3 C15 1.3900 .
C11 C12 1.3900 .
C12 C13 1.3900 .
C13 C14 1.3900 .
C14 C15 1.3900 .
C15 C1 1.41(3) 6_644
N2 C6 1.33(2) .
N2 C8 1.383(19) .
N1 C1 1.3900 .
N1 C5 1.3900 .
C1 C2 1.3900 .
C1 C15 1.41(4) 6_644
C2 C3 1.3900 .
C3 C4 1.3900 .
C4 C5 1.3900 .
N4 C7 1.30(3) .
N4 C6 1.34(2) .
C8 C7 1.31(3) .
C6 C6 1.45(4) 6_644
